data_7209238
loop_
_publ_author_name
'Luo, Yun'
'Bernot, Kevin'
'Calvez, Guillaume'
'Freslon, St\'ephane'
'Daiguebonne, Carole'
'Guillou, Olivier'
'Kerbellec, Nicolas'
'Roisnel, Thierry'

_publ_section_title
;
 1,2,4,5-Benzene-tetra-carboxylic acid: a versatile ligand for high
 dimensional lanthanide-based coordination polymers
;
_journal_issue 10
_journal_name_full CrystEngComm
_journal_page_first 1882
_journal_paper_doi 10.1039/c2ce26940f
_journal_volume 15
_journal_year 2013
_chemical_compound_source 'synthesis as described'
_chemical_formula_moiety 'C15 H31 Gd2 O26'
_chemical_formula_sum 'C15 H31 Gd2 O26'
_chemical_formula_weight 941.9
_chemical_name_systematic
;
?
;
_space_group_IT_number 2
_symmetry_cell_setting triclinic
_symmetry_Int_Tables_number 2
_symmetry_space_group_name_Hall '-P 1'
_symmetry_space_group_name_H-M 'P -1'
_atom_sites_solution_hydrogens geom
_atom_sites_solution_primary direct
_atom_sites_solution_secondary difmap
_audit_conform_dict_location ftp://ftp.iucr.org/pub/cif_core.dic
_audit_conform_dict_name cif_core.dic
_audit_conform_dict_version 2.4
_audit_creation_date 2012-11-22T14:02:55-00:00
_audit_creation_method 'WinGX routine CIF_UPDATE'
_cell_angle_alpha 84.7630(10)
_cell_angle_beta 78.6310(10)
_cell_angle_gamma 63.8190(10)
_cell_formula_units_Z 2
_cell_length_a 10.24350(10)
_cell_length_b 11.47890(10)
_cell_length_c 14.0150(2)
_cell_measurement_reflns_used 9494
_cell_measurement_temperature 298(2)
_cell_measurement_theta_max 32.032
_cell_measurement_theta_min 2.91
_cell_measurement_wavelength 0.71073
_cell_volume 1449.83(3)
_computing_cell_refinement 'HKL Scalepack (Otwinowski & Minor 1997)'
_computing_data_collection 'Collect (Nonius BV, 1997-2000)'
_computing_data_reduction 'HKL Denzo and Scalepack (Otwinowski & Minor 1997)'
_computing_molecular_graphics 'Ortep-3 for Windows (Farrugia, 1997)'
_computing_publication_material 'WinGX publication routines (Farrugia, 1999)'
_computing_structure_refinement 'SHELXL-97 (Sheldrick, 1997)'
_computing_structure_solution 'SHELXS-97 (Sheldrick, 1990)'
_diffrn_ambient_temperature 298(2)
_diffrn_measured_fraction_theta_full 0.989
_diffrn_measured_fraction_theta_max 0.989
_diffrn_radiation_monochromator graphite
_diffrn_radiation_probe x-ray
_diffrn_radiation_type MoK\a
_diffrn_radiation_wavelength 0.71069
_diffrn_reflns_av_R_equivalents 0.0396
_diffrn_reflns_av_unetI/netI 0.0459
_diffrn_reflns_limit_h_max 15
_diffrn_reflns_limit_h_min -15
_diffrn_reflns_limit_k_max 17
_diffrn_reflns_limit_k_min -16
_diffrn_reflns_limit_l_max 20
_diffrn_reflns_limit_l_min -20
_diffrn_reflns_number 34688
_diffrn_reflns_theta_full 32.06
_diffrn_reflns_theta_max 32.06
_diffrn_reflns_theta_min 2.92
_exptl_absorpt_coefficient_mu 4.638
_exptl_absorpt_correction_T_max 0.6731
_exptl_absorpt_correction_T_min 0.6064
_exptl_absorpt_correction_type multi-scan
_exptl_absorpt_process_details
;
[c.f. r.h. blessing, acta cryst. (1995), a51, 33-38]
;
_exptl_crystal_colour colourless
_exptl_crystal_density_diffrn 2.158
_exptl_crystal_density_method 'not measured'
_exptl_crystal_description prism
_exptl_crystal_F_000 914
_exptl_crystal_size_max 0.3
_exptl_crystal_size_mid 0.05
_exptl_crystal_size_min 0.02
_refine_diff_density_max 1.957
_refine_diff_density_min -1.697
_refine_diff_density_rms 0.173
_refine_ls_extinction_method none
_refine_ls_goodness_of_fit_ref 1.024
_refine_ls_hydrogen_treatment constr
_refine_ls_matrix_type full
_refine_ls_number_parameters 391
_refine_ls_number_reflns 10014
_refine_ls_number_restraints 0
_refine_ls_restrained_S_all 1.024
_refine_ls_R_factor_all 0.0487
_refine_ls_R_factor_gt 0.0338
_refine_ls_shift/su_max 0.007
_refine_ls_shift/su_mean 0
_refine_ls_structure_factor_coef Fsqd
_refine_ls_weighting_details 'calc w=1/[\s^2^(Fo^2^)+(0.0372P)^2^+2.9719P] where P=(Fo^2^+2Fc^2^)/3'
_refine_ls_weighting_scheme calc
_refine_ls_wR_factor_gt 0.0791
_refine_ls_wR_factor_ref 0.0856
_reflns_number_gt 8050
_reflns_number_total 10014
_reflns_threshold_expression >2sigma(I)
_cod_data_source_file c2ce26940f.txt
_cod_data_source_block job
_cod_database_code 7209238

loop_
_symmetry_equiv_pos_as_xyz
'x, y, z'
'-x, -y, -z'

loop_
_atom_site_label
_atom_site_type_symbol
_atom_site_fract_x
_atom_site_fract_y
_atom_site_fract_z
_atom_site_U_iso_or_equiv
_atom_site_adp_type
_atom_site_occupancy
_atom_site_symmetry_multiplicity
_atom_site_calc_flag
_atom_site_refinement_flags
Gd1 Gd 0.682568(17) 0.921900(14) 0.053995(11) 0.01492(5) Uani 1 1 d .
Gd2 Gd 0.354209(19) 0.712129(14) 0.372013(12) 0.01854(5) Uani 1 1 d .
O1 O 0.4135(3) 1.0386(2) 0.09725(18) 0.0182(5) Uani 1 1 d .
O2 O 0.5910(3) 0.7608(2) 0.05439(19) 0.0207(5) Uani 1 1 d .
O3 O 0.6083(3) 1.1504(2) 0.0168(2) 0.0216(5) Uani 1 1 d .
O5 O 0.5996(3) 0.8695(2) 0.22117(19) 0.0246(5) Uani 1 1 d .
O7 O 0.5100(3) 0.5251(2) -0.3643(2) 0.0266(6) Uani 1 1 d .
O9 O 0.8840(3) 0.9536(2) -0.0542(2) 0.0277(6) Uani 1 1 d .
O14 O 0.7093(4) 0.4380(3) -0.2976(2) 0.0366(7) Uani 1 1 d .
O10 O 0.4500(3) 1.3289(2) 0.53359(19) 0.0241(5) Uani 1 1 d .
O13 O 0.7824(3) 0.7729(2) -0.1095(2) 0.0260(6) Uani 1 1 d .
O12 O 0.3976(3) 0.8992(2) 0.3314(2) 0.0283(6) Uani 1 1 d .
O15 O 0.1751(3) 0.7640(2) -0.0843(2) 0.0262(6) Uani 1 1 d .
O16 O 0.1483(3) 0.7792(3) 0.0757(2) 0.0279(6) Uani 1 1 d .
O17 O 0.6697(3) 1.1824(3) 0.4697(2) 0.0294(6) Uani 1 1 d .
C10 C 0.4933(4) 0.6230(3) 0.0116(2) 0.0163(6) Uani 1 1 d .
C11 C 0.4840(4) 0.9379(3) 0.2778(2) 0.0183(6) Uani 1 1 d .
C12 C 0.6710(4) 0.8514(3) -0.1406(2) 0.0175(6) Uani 1 1 d .
C14 C 0.6230(4) 0.5112(3) 0.0159(3) 0.0177(6) Uani 1 1 d .
H14 H 0.7061 0.5183 0.0263 0.021 Uiso 1 1 calc R
C15 C 0.4768(4) 1.2317(3) 0.3815(3) 0.0202(7) Uani 1 1 d .
C16 C 0.3684(4) 0.6117(3) -0.0050(3) 0.0179(6) Uani 1 1 d .
C17 C 0.4913(4) 0.7545(3) 0.0180(2) 0.0156(6) Uani 1 1 d .
C18 C 0.5357(4) 1.2514(3) 0.4656(3) 0.0221(7) Uani 1 1 d .
C20 C 0.4499(4) 1.0779(3) 0.2894(3) 0.0191(6) Uani 1 1 d .
C21 C 0.2216(4) 0.7279(3) -0.0049(3) 0.0195(7) Uani 1 1 d .
C23 C 0.6246(4) 0.8229(3) -0.2271(2) 0.0175(6) Uani 1 1 d .
C24 C 0.5942(4) 0.6694(3) -0.3176(3) 0.0206(7) Uani 1 1 d .
C25 C 0.4958(4) 1.1067(3) 0.3675(3) 0.0219(7) Uani 1 1 d .
H25 H 0.5399 1.0412 0.411 0.026 Uiso 1 1 calc R
C26 C 0.6478(4) 0.6969(3) -0.2427(3) 0.0210(7) Uani 1 1 d .
H26 H 0.6998 0.6301 -0.2027 0.025 Uiso 1 1 calc R
C27 C 0.6057(5) 0.5366(3) -0.3266(3) 0.0238(7) Uani 1 1 d .
O101 O 0.7723(4) 1.0178(3) 0.1577(2) 0.0334(7) Uani 1 1 d .
O102 O 0.8969(3) 0.7399(3) 0.0909(2) 0.0332(7) Uani 1 1 d .
O103 O 0.2614(4) 0.6034(3) 0.5133(3) 0.0411(8) Uani 1 1 d .
O104 O 0.2493(4) 0.8180(3) 0.2277(2) 0.0437(8) Uani 1 1 d .
O105 O 0.5696(4) 0.6388(3) 0.2486(2) 0.0432(8) Uani 1 1 d .
O106 O 0.0957(4) 0.8472(4) 0.4234(3) 0.0494(9) Uani 1 1 d .
O107 O 0.2155(6) 0.6191(5) 0.7591(4) 0.0831(15) Uani 1 1 d .
O108 O 0.7843(6) 0.7557(6) 0.4167(5) 0.0960(18) Uani 1 1 d .
O109 O 0.0214(7) 0.5223(5) 0.8629(6) 0.119(3) Uani 1 1 d .
O110 O 0.8589(7) 0.9876(9) 0.3359(5) 0.190(5) Uani 1 1 d .
O111 O -0.0211(6) 0.4310(6) 0.6956(5) 0.107(2) Uani 1 1 d .
O112 O -0.0296(9) 0.6411(10) 0.5706(7) 0.169(4) Uani 1 1 d .
O113 O 0.9341(16) 0.8782(13) 0.6294(13) 0.126(5) Uani 0.5 1 d P
O213 O 0.8620(15) 0.8720(13) 0.5591(13) 0.126(5) Uani 0.5 1 d P

loop_
_atom_site_aniso_label
_atom_site_aniso_U_11
_atom_site_aniso_U_22
_atom_site_aniso_U_33
_atom_site_aniso_U_23
_atom_site_aniso_U_13
_atom_site_aniso_U_12
Gd1 0.01632(8) 0.01121(7) 0.01988(9) 0.00086(5) -0.00732(6) -0.00682(6)
Gd2 0.02755(10) 0.01305(8) 0.01989(9) 0.00127(6) -0.00880(7) -0.01154(7)
O1 0.0208(12) 0.0149(10) 0.0199(12) -0.0021(8) -0.0064(9) -0.0072(9)
O2 0.0249(13) 0.0136(10) 0.0300(14) 0.0019(9) -0.0112(11) -0.0118(9)
O3 0.0212(12) 0.0117(10) 0.0335(14) 0.0018(9) -0.0105(11) -0.0064(9)
O5 0.0333(15) 0.0167(11) 0.0240(13) 0.0010(9) -0.0056(11) -0.0111(10)
O7 0.0384(16) 0.0182(12) 0.0321(15) 0.0020(10) -0.0152(12) -0.0170(11)
O9 0.0207(13) 0.0201(12) 0.0406(17) -0.0009(11) -0.0030(12) -0.0082(10)
O14 0.0499(19) 0.0162(12) 0.054(2) 0.0036(12) -0.0324(16) -0.0147(12)
O10 0.0320(15) 0.0212(12) 0.0225(13) -0.0033(9) -0.0090(11) -0.0123(11)
O13 0.0250(14) 0.0204(12) 0.0310(15) -0.0032(10) -0.0129(11) -0.0043(10)
O12 0.0384(16) 0.0166(12) 0.0330(15) -0.0003(10) 0.0006(12) -0.0175(11)
O15 0.0254(14) 0.0195(12) 0.0330(15) 0.0019(10) -0.0162(12) -0.0051(10)
O16 0.0215(13) 0.0269(13) 0.0313(15) -0.0073(11) -0.0032(11) -0.0062(11)
O17 0.0301(15) 0.0320(14) 0.0273(15) -0.0083(11) -0.0097(12) -0.0113(12)
C10 0.0163(15) 0.0120(13) 0.0225(16) -0.0009(11) -0.0052(12) -0.0070(11)
C11 0.0294(18) 0.0144(14) 0.0162(15) 0.0014(11) -0.0094(13) -0.0121(13)
C12 0.0217(16) 0.0159(14) 0.0179(15) -0.0016(11) -0.0030(13) -0.0108(12)
C14 0.0150(15) 0.0135(13) 0.0283(18) -0.0005(12) -0.0044(13) -0.0091(12)
C15 0.0283(18) 0.0177(15) 0.0197(16) -0.0008(12) -0.0066(14) -0.0135(13)
C16 0.0171(15) 0.0142(14) 0.0232(17) -0.0006(11) -0.0069(13) -0.0060(12)
C17 0.0176(15) 0.0103(12) 0.0195(15) -0.0007(10) -0.0037(12) -0.0063(11)
C18 0.035(2) 0.0174(15) 0.0215(17) 0.0005(12) -0.0082(15) -0.0169(14)
C20 0.0284(18) 0.0130(13) 0.0186(16) 0.0012(11) -0.0041(13) -0.0117(13)
C21 0.0145(15) 0.0129(14) 0.0339(19) -0.0010(12) -0.0079(14) -0.0067(11)
C23 0.0227(16) 0.0135(13) 0.0184(16) -0.0016(11) -0.0055(13) -0.0086(12)
C24 0.0279(18) 0.0145(14) 0.0227(17) -0.0022(12) -0.0077(14) -0.0105(13)
C25 0.036(2) 0.0147(14) 0.0186(16) 0.0010(12) -0.0099(15) -0.0129(14)
C26 0.032(2) 0.0146(14) 0.0191(16) -0.0001(11) -0.0096(14) -0.0109(13)
C27 0.038(2) 0.0144(14) 0.0235(18) 0.0009(12) -0.0120(16) -0.0135(14)
O101 0.0519(19) 0.0344(15) 0.0306(15) 0.0060(12) -0.0187(14) -0.0302(14)
O102 0.0223(14) 0.0234(13) 0.0508(19) 0.0101(12) -0.0131(13) -0.0063(11)
O103 0.0438(19) 0.0325(16) 0.0449(19) 0.0075(13) -0.0046(15) -0.0176(14)
O104 0.070(2) 0.0336(16) 0.0391(18) 0.0115(13) -0.0347(18) -0.0253(16)
O105 0.063(2) 0.0215(14) 0.0354(17) 0.0006(12) 0.0106(16) -0.0177(14)
O106 0.0293(18) 0.051(2) 0.055(2) 0.0086(17) -0.0096(16) -0.0056(15)
O107 0.076(3) 0.074(3) 0.091(4) -0.039(3) -0.004(3) -0.023(3)
O108 0.077(4) 0.119(5) 0.103(4) -0.015(4) 0.005(3) -0.059(4)
O109 0.079(4) 0.038(2) 0.226(8) -0.011(3) -0.024(5) -0.012(2)
O110 0.094(5) 0.241(9) 0.094(5) -0.107(5) -0.067(4) 0.096(5)
O111 0.065(4) 0.112(5) 0.140(6) -0.041(4) 0.010(4) -0.039(3)
O112 0.106(6) 0.207(9) 0.189(9) 0.056(7) -0.002(6) -0.083(6)
O113 0.084(8) 0.082(5) 0.188(14) -0.022(8) 0.049(7) -0.042(5)
O213 0.084(8) 0.082(5) 0.188(14) -0.022(8) 0.049(7) -0.042(5)

loop_
_atom_type_symbol
_atom_type_description
_atom_type_scat_dispersion_real
_atom_type_scat_dispersion_imag
_atom_type_scat_source
Gd Gd -0.1653 3.9035 'International Tables Vol C Tables 4.2.6.8 and 6.1.1.4'
C C 0.0033 0.0016 'International Tables Vol C Tables 4.2.6.8 and 6.1.1.4'
O O 0.0106 0.006 'International Tables Vol C Tables 4.2.6.8 and 6.1.1.4'
H H 0 0 'International Tables Vol C Tables 4.2.6.8 and 6.1.1.4'

loop_
_geom_angle_atom_site_label_1
_geom_angle_atom_site_label_2
_geom_angle_atom_site_label_3
_geom_angle
_geom_angle_site_symmetry_1
_geom_angle_site_symmetry_3
O102 Gd1 O2 83.00(9) . .
O102 Gd1 O3 137.63(9) . .
O2 Gd1 O3 139.04(8) . .
O102 Gd1 O101 78.14(11) . .
O2 Gd1 O101 141.92(9) . .
O3 Gd1 O101 69.01(9) . .
O102 Gd1 O1 126.58(10) . 2_675
O2 Gd1 O1 75.84(8) . 2_675
O3 Gd1 O1 73.81(8) . 2_675
O101 Gd1 O1 141.21(9) . 2_675
O102 Gd1 O5 77.55(10) . .
O2 Gd1 O5 69.84(9) . .
O3 Gd1 O5 116.11(9) . .
O101 Gd1 O5 73.92(9) . .
O1 Gd1 O5 134.86(9) 2_675 .
O102 Gd1 O1 145.03(9) . .
O2 Gd1 O1 74.39(8) . .
O3 Gd1 O1 71.02(8) . .
O101 Gd1 O1 103.78(10) . .
O1 Gd1 O1 73.40(9) 2_675 .
O5 Gd1 O1 69.82(9) . .
O102 Gd1 O9 77.15(10) . .
O2 Gd1 O9 131.36(9) . .
O3 Gd1 O9 69.57(9) . .
O101 Gd1 O9 75.84(10) . .
O1 Gd1 O9 81.31(9) 2_675 .
O5 Gd1 O9 143.79(10) . .
O1 Gd1 O9 137.65(8) . .
O102 Gd1 O13 76.61(10) . .
O2 Gd1 O13 64.16(9) . .
O3 Gd1 O13 112.54(9) . .
O101 Gd1 O13 139.64(10) . .
O1 Gd1 O13 49.99(8) 2_675 .
O5 Gd1 O13 129.17(8) . .
O1 Gd1 O13 114.95(8) . .
O9 Gd1 O13 68.19(9) . .
O102 Gd1 C12 101.20(10) . .
O2 Gd1 C12 65.23(9) . .
O3 Gd1 C12 95.34(9) . .
O101 Gd1 C12 150.91(10) . .
O1 Gd1 C12 25.59(8) 2_675 .
O5 Gd1 C12 134.80(9) . .
O1 Gd1 C12 93.24(9) . .
O9 Gd1 C12 75.70(9) . .
O13 Gd1 C12 24.67(8) . .
O102 Gd1 Gd1 152.02(7) . 2_675
O2 Gd1 Gd1 71.32(6) . 2_675
O3 Gd1 Gd1 67.87(6) . 2_675
O101 Gd1 Gd1 129.32(8) . 2_675
O1 Gd1 Gd1 36.83(6) 2_675 2_675
O5 Gd1 Gd1 102.87(7) . 2_675
O1 Gd1 Gd1 36.57(6) . 2_675
O9 Gd1 Gd1 111.61(7) . 2_675
O13 Gd1 Gd1 82.19(5) . 2_675
C12 Gd1 Gd1 58.30(7) . 2_675
O12 Gd2 O105 75.83(10) . .
O12 Gd2 O106 90.42(12) . .
O105 Gd2 O106 150.50(12) . .
O12 Gd2 O104 70.01(11) . .
O105 Gd2 O104 78.76(13) . .
O106 Gd2 O104 71.99(13) . .
O12 Gd2 O7 139.45(10) . 2_665
O105 Gd2 O7 66.90(10) . 2_665
O106 Gd2 O7 130.06(12) . 2_665
O104 Gd2 O7 115.60(10) . 2_665
O12 Gd2 O14 139.99(10) . 2_665
O105 Gd2 O14 85.09(12) . 2_665
O106 Gd2 O14 89.43(13) . 2_665
O104 Gd2 O14 71.98(10) . 2_665
O7 Gd2 O14 53.06(9) 2_665 2_665
O12 Gd2 O10 79.09(9) . 2_676
O105 Gd2 O10 78.30(11) . 2_676
O106 Gd2 O10 125.18(11) . 2_676
O104 Gd2 O10 145.10(11) . 2_676
O7 Gd2 O10 78.33(8) 2_665 2_676
O14 Gd2 O10 131.24(9) 2_665 2_676
O12 Gd2 O103 141.43(10) . .
O105 Gd2 O103 133.55(10) . .
O106 Gd2 O103 72.06(12) . .
O104 Gd2 O103 131.03(12) . .
O7 Gd2 O103 67.71(10) 2_665 .
O14 Gd2 O103 75.55(11) 2_665 .
O10 Gd2 O103 83.56(10) 2_676 .
O12 Gd2 O17 72.38(10) . 2_676
O105 Gd2 O17 124.56(12) . 2_676
O106 Gd2 O17 73.41(12) . 2_676
O104 Gd2 O17 127.76(10) . 2_676
O7 Gd2 O17 116.59(9) 2_665 2_676
O14 Gd2 O17 144.56(11) 2_665 2_676
O10 Gd2 O17 52.03(9) 2_676 2_676
O103 Gd2 O17 69.77(11) . 2_676
O12 Gd2 C27 150.73(11) . 2_665
O105 Gd2 C27 76.56(11) . 2_665
O106 Gd2 C27 109.40(13) . 2_665
O104 Gd2 C27 95.22(10) . 2_665
O7 Gd2 C27 26.55(10) 2_665 2_665
O14 Gd2 C27 26.68(10) 2_665 2_665
O10 Gd2 C27 104.56(10) 2_676 2_665
O103 Gd2 C27 67.21(11) . 2_665
O17 Gd2 C27 133.00(10) 2_676 2_665
O12 Gd2 C18 75.11(10) . 2_676
O105 Gd2 C18 102.22(12) . 2_676
O106 Gd2 C18 99.13(13) . 2_676
O104 Gd2 C18 143.75(10) . 2_676
O7 Gd2 C18 97.23(9) 2_665 2_676
O14 Gd2 C18 144.15(10) 2_665 2_676
O10 Gd2 C18 26.11(10) 2_676 2_676
O103 Gd2 C18 74.23(11) . 2_676
O17 Gd2 C18 25.96(10) 2_676 2_676
C27 Gd2 C18 120.50(10) 2_665 2_676
C12 O1 Gd1 100.2(2) 2_675 2_675
C12 O1 Gd1 131.7(2) 2_675 .
Gd1 O1 Gd1 106.60(9) 2_675 .
C17 O2 Gd1 134.5(2) . .
C17 O3 Gd1 140.6(2) 2_675 .
C11 O5 Gd1 127.3(2) . .
C27 O7 Gd2 92.9(2) . 2_665
C27 O14 Gd2 92.3(2) . 2_665
C18 O10 Gd2 94.9(2) . 2_676
C12 O13 Gd1 87.7(2) . .
C11 O12 Gd2 142.6(2) . .
C18 O17 Gd2 91.7(2) . 2_676
C14 C10 C16 119.0(3) . .
C14 C10 C17 119.8(3) . .
C16 C10 C17 121.0(3) . .
O12 C11 O5 126.3(3) . .
O12 C11 C20 115.7(3) . .
O5 C11 C20 117.8(3) . .
O13 C12 O1 120.8(3) . 2_675
O13 C12 C23 122.0(3) . .
O1 C12 C23 117.2(3) 2_675 .
O13 C12 Gd1 67.62(19) . .
O1 C12 Gd1 54.17(16) 2_675 .
C23 C12 Gd1 165.0(2) . .
C10 C14 C16 121.5(3) . 2_665
C10 C14 H14 119.2 . .
C16 C14 H14 119.2 2_665 .
C25 C15 C24 119.1(3) . 2_675
C25 C15 C18 116.8(3) . .
C24 C15 C18 124.2(3) 2_675 .
C14 C16 C10 119.4(3) 2_665 .
C14 C16 C21 118.4(3) 2_665 .
C10 C16 C21 122.1(3) . .
O2 C17 O3 124.8(3) . 2_675
O2 C17 C10 118.2(3) . .
O3 C17 C10 117.0(3) 2_675 .
O17 C18 O10 121.2(3) . .
O17 C18 C15 118.0(3) . .
O10 C18 C15 120.6(3) . .
O17 C18 Gd2 62.35(19) . 2_676
O10 C18 Gd2 59.03(18) . 2_676
C15 C18 Gd2 179.2(3) . 2_676
C25 C20 C23 120.0(3) . 2_675
C25 C20 C11 116.5(3) . .
C23 C20 C11 123.5(3) 2_675 .
O16 C21 O15 123.5(3) . .
O16 C21 C16 117.9(3) . .
O15 C21 C16 118.5(3) . .
C26 C23 C20 119.2(3) . 2_675
C26 C23 C12 119.5(3) . .
C20 C23 C12 121.2(3) 2_675 .
C26 C24 C15 119.9(3) . 2_675
C26 C24 C27 120.1(3) . .
C15 C24 C27 119.9(3) 2_675 .
C15 C25 C20 120.9(3) . .
C15 C25 H25 119.5 . .
C20 C25 H25 119.5 . .
C23 C26 C24 120.8(3) . .
C23 C26 H26 119.6 . .
C24 C26 H26 119.6 . .
O7 C27 O14 120.9(3) . .
O7 C27 C24 118.4(3) . .
O14 C27 C24 120.7(3) . .
O7 C27 Gd2 60.51(18) . 2_665
O14 C27 Gd2 61.01(18) . 2_665
C24 C27 Gd2 171.7(3) . 2_665

loop_
_geom_bond_atom_site_label_1
_geom_bond_atom_site_label_2
_geom_bond_distance
_geom_bond_site_symmetry_2
Gd1 O102 2.378(3) .
Gd1 O2 2.414(2) .
Gd1 O3 2.424(2) .
Gd1 O101 2.424(3) .
Gd1 O1 2.433(2) 2_675
Gd1 O5 2.446(3) .
Gd1 O1 2.448(2) .
Gd1 O9 2.453(3) .
Gd1 O13 2.733(3) .
Gd1 C12 2.953(3) .
Gd1 Gd1 3.9133(3) 2_675
Gd2 O12 2.378(2) .
Gd2 O105 2.386(3) .
Gd2 O106 2.401(3) .
Gd2 O104 2.445(3) .
Gd2 O7 2.453(3) 2_665
Gd2 O14 2.463(3) 2_665
Gd2 O10 2.468(3) 2_676
Gd2 O103 2.498(3) .
Gd2 O17 2.542(3) 2_676
Gd2 C27 2.814(3) 2_665
Gd2 C18 2.868(4) 2_676
O1 C12 1.296(4) 2_675
O1 Gd1 2.433(2) 2_675
O2 C17 1.259(4) .
O3 C17 1.259(4) 2_675
O5 C11 1.253(4) .
O7 C27 1.259(5) .
O7 Gd2 2.453(3) 2_665
O14 C27 1.265(5) .
O14 Gd2 2.463(3) 2_665
O10 C18 1.267(4) .
O10 Gd2 2.468(3) 2_676
O13 C12 1.234(4) .
O12 C11 1.253(4) .
O15 C21 1.261(4) .
O16 C21 1.258(5) .
O17 C18 1.256(5) .
O17 Gd2 2.542(3) 2_676
C10 C14 1.389(4) .
C10 C16 1.406(5) .
C10 C17 1.511(4) .
C11 C20 1.504(4) .
C12 O1 1.296(4) 2_675
C12 C23 1.497(5) .
C14 C16 1.395(4) 2_665
C14 H14 0.93 .
C15 C25 1.388(5) .
C15 C24 1.401(5) 2_675
C15 C18 1.501(5) .
C16 C14 1.395(4) 2_665
C16 C21 1.507(5) .
C17 O3 1.259(4) 2_675
C18 Gd2 2.869(4) 2_676
C20 C25 1.391(5) .
C20 C23 1.399(5) 2_675
C23 C26 1.388(4) .
C23 C20 1.399(5) 2_675
C24 C26 1.394(5) .
C24 C15 1.401(5) 2_675
C24 C27 1.492(4) .
C25 H25 0.93 .
C26 H26 0.93 .
C27 Gd2 2.814(3) 2_665
O113 O213 1.37(2) .
